data_2008369
loop_
_publ_author_name
'Nor Syarmila Shuib'
'Teng Wah Sam'
'Keng Chong Wong'
'Kandasamy Chinnakali'
'Hoong-Kun Fun'

_publ_section_title
;
 Tamarixetin monohydrate
;
_journal_issue 4
_journal_name_full 'Acta Crystallographica Section C'
_journal_page_first 576
_journal_page_last 578
_journal_paper_doi 10.1107/S0108270198017430
_journal_volume 55
_journal_year 1999
_chemical_formula_iupac 'C16 H12 O7 , H2 O'
_chemical_formula_sum 'C16 H14 O8'
_chemical_formula_weight 334.27
_chemical_name_systematic
;
3,5,7,3'-tetrahydroxy-4'-methoxyflavone monohydrate
;
_space_group_IT_number 2
_symmetry_cell_setting triclinic
_symmetry_space_group_name_Hall '-P 1'
_symmetry_space_group_name_H-M 'P -1'
_audit_creation_method SHELXL97
_cell_angle_alpha 84.0950(10)
_cell_angle_beta 86.3800(10)
_cell_angle_gamma 77.9330(10)
_cell_formula_units_Z 4
_cell_length_a 7.37500(10)
_cell_length_b 12.5300(2)
_cell_length_c 15.8752(2)
_cell_measurement_reflns_used 7068
_cell_measurement_temperature 293(2)
_cell_measurement_theta_max 28.28
_cell_measurement_theta_min 1.29
_cell_volume 1425.67(4)
_computing_cell_refinement 'SAINT (Siemens, 1996)'
_computing_data_collection 'SMART (Siemens, 1996)'
_computing_data_reduction SAINT
_computing_molecular_graphics SHELXTL
_computing_publication_material 'SHELXTL and PLATON (Spek, 1990)'
_computing_structure_refinement SHELXTL
_computing_structure_solution 'SHELXTL (Sheldrick, 1997)'
_diffrn_ambient_temperature 293(2)
_diffrn_detector_area_resol_mean 8.33
_diffrn_measurement_device
;
Siemens SMART CCD area detector
;
_diffrn_measurement_method '\w scans'
_diffrn_radiation_monochromator graphite
_diffrn_radiation_source 'fine-focus sealed tube'
_diffrn_radiation_type MoK\a
_diffrn_radiation_wavelength 0.71073
_diffrn_reflns_av_R_equivalents 0.053
_diffrn_reflns_av_sigmaI/netI 0.041
_diffrn_reflns_limit_h_max 9
_diffrn_reflns_limit_h_min -9
_diffrn_reflns_limit_k_max 16
_diffrn_reflns_limit_k_min -16
_diffrn_reflns_limit_l_max 21
_diffrn_reflns_limit_l_min 0
_diffrn_reflns_number 11223
_diffrn_reflns_theta_max 28.28
_diffrn_reflns_theta_min 1.29
_exptl_absorpt_coefficient_mu 0.127
_exptl_absorpt_correction_type none
_exptl_crystal_colour yellow
_exptl_crystal_density_diffrn 1.557
_exptl_crystal_density_method 'not measured'
_exptl_crystal_description needle
_exptl_crystal_F_000 696
_exptl_crystal_size_max 0.40
_exptl_crystal_size_mid 0.38
_exptl_crystal_size_min 0.18
_refine_diff_density_max 0.47
_refine_diff_density_min -0.33
_refine_ls_extinction_coef 0.027(4)
_refine_ls_extinction_method 'SHELXTL (Sheldrick, 1997)'
_refine_ls_goodness_of_fit_ref 1.184
_refine_ls_hydrogen_treatment 'H atoms: see text'
_refine_ls_matrix_type full
_refine_ls_number_parameters 546
_refine_ls_number_reflns 6571
_refine_ls_number_restraints 3
_refine_ls_restrained_S_all 1.184
_refine_ls_R_factor_all 0.076
_refine_ls_R_factor_gt 0.059
_refine_ls_shift/su_max 0.001
_refine_ls_shift/su_mean 0.000
_refine_ls_structure_factor_coef Fsqd
_refine_ls_weighting_details 'calc w = 1/[\s^2^(Fo^2^)+(0.0596P)^2^+0.7772P] where P=(Fo^2^+2Fc^2^)/3'
_refine_ls_weighting_scheme calc
_refine_ls_wR_factor_ref 0.163
_reflns_number_gt 5400
_reflns_number_total 6571
_reflns_threshold_expression I>2\s(I)
_cod_data_source_file ha1249.cif
_cod_data_source_block I
_cod_original_cell_volume 1425.63(3)
_cod_database_code 2008369

loop_
_symmetry_equiv_pos_as_xyz
'x, y, z'
'-x, -y, -z'

loop_
_atom_site_label
_atom_site_fract_x
_atom_site_fract_y
_atom_site_fract_z
_atom_site_U_iso_or_equiv
_atom_site_adp_type
_atom_site_calc_flag
_atom_site_refinement_flags
_atom_site_occupancy
_atom_site_disorder_assembly
_atom_site_disorder_group
_atom_site_type_symbol
O1A 0.17870(19) 0.59908(10) -0.05119(8) 0.0320(3) Uani d . 1 . . O
O3A 0.2628(2) 0.41228(12) 0.13845(9) 0.0446(4) Uani d . 1 . . O
O4A 0.0751(2) 0.59835(12) 0.20365(8) 0.0413(4) Uani d . 1 . . O
O5A -0.0926(3) 0.80303(13) 0.18116(9) 0.0468(4) Uani d . 1 . . O
O7A -0.1539(3) 0.95873(12) -0.10580(10) 0.0481(4) Uani d . 1 . . O
O13A 0.6086(3) 0.13106(12) -0.02210(10) 0.0472(4) Uani d . 1 . . O
O14A 0.6169(3) 0.16046(13) -0.18665(10) 0.0540(5) Uani d . 1 . . O
C2A 0.2414(3) 0.50552(14) 0.00061(11) 0.0278(4) Uani d . 1 . . C
C3A 0.2042(3) 0.50406(15) 0.08623(11) 0.0306(4) Uani d . 1 . . C
C4A 0.1058(3) 0.60042(15) 0.12447(11) 0.0299(4) Uani d . 1 . . C
C5A -0.0581(3) 0.79563(15) 0.09662(12) 0.0332(4) Uani d . 1 . . C
C6A -0.1232(3) 0.88403(16) 0.03986(13) 0.0370(4) Uani d . 1 . . C
C7A -0.0884(3) 0.87449(15) -0.04702(12) 0.0342(4) Uani d . 1 . . C
C8A 0.0113(3) 0.77907(16) -0.07771(12) 0.0347(4) Uani d . 1 . . C
C9A 0.0781(3) 0.69165(14) -0.01951(11) 0.0282(4) Uani d . 1 . . C
C10A 0.0438(3) 0.69633(14) 0.06760(11) 0.0289(4) Uani d . 1 . . C
C11A 0.3425(3) 0.41627(14) -0.04782(11) 0.0278(4) Uani d . 1 . . C
C12A 0.4319(3) 0.31434(15) -0.00875(12) 0.0308(4) Uani d . 1 . . C
C13A 0.5213(3) 0.23198(15) -0.05680(12) 0.0333(4) Uani d . 1 . . C
C14A 0.5269(3) 0.24830(15) -0.14557(12) 0.0359(4) Uani d . 1 . . C
C15A 0.4405(3) 0.34856(17) -0.18470(13) 0.0388(5) Uani d . 1 . . C
C16A 0.3504(3) 0.43112(15) -0.13634(12) 0.0339(4) Uani d . 1 . . C
C17A 0.6173(7) 0.1711(3) -0.27658(17) 0.0782(12) Uani d . 1 . . C
H1O3 0.192(5) 0.416(3) 0.186(2) 0.081(10) Uiso d . 1 . . H
H1O5 -0.040(4) 0.732(3) 0.207(2) 0.073(9) Uiso d . 1 . . H
H1O7 -0.216(4) 1.010(3) -0.080(2) 0.066(9) Uiso d . 1 . . H
H13A 0.586(4) 0.120(2) 0.028(2) 0.059(9) Uiso d . 1 . . H
H6A -0.194(4) 0.949(2) 0.0607(16) 0.046(7) Uiso d . 1 . . H
H8A 0.033(3) 0.771(2) -0.1363(17) 0.043(6) Uiso d . 1 . . H
H12A 0.436(3) 0.2993(19) 0.0497(16) 0.037(6) Uiso d . 1 . . H
H15A 0.438(4) 0.364(2) -0.2473(18) 0.053(7) Uiso d . 1 . . H
H16A 0.289(3) 0.496(2) -0.1640(16) 0.045(7) Uiso d . 1 . . H
H17A 0.484(5) 0.186(3) -0.296(2) 0.089(12) Uiso d . 1 . . H
H17B 0.677(5) 0.099(3) -0.292(2) 0.084(10) Uiso d . 1 . . H
H17C 0.672(6) 0.230(4) -0.303(3) 0.116(15) Uiso d . 1 . . H
O1B -0.0979(2) 0.33013(11) 0.52041(8) 0.0344(3) Uani d . 1 . . O
O3B -0.1476(3) 0.52338(13) 0.33376(10) 0.0472(4) Uani d . 1 . . O
O4B 0.0629(2) 0.34128(13) 0.27093(9) 0.0454(4) Uani d . 1 . . O
O5B 0.2408(3) 0.13747(16) 0.29507(10) 0.0569(5) Uani d . 1 . . O
O7B 0.2454(3) -0.03135(14) 0.57413(11) 0.0581(5) Uani d . 1 . . O
O13B -0.5446(3) 0.78862(13) 0.48756(10) 0.0487(4) Uani d . 1 . . O
O14B -0.6071(2) 0.74733(12) 0.65355(9) 0.0464(4) Uani d . 1 . . O
C2B -0.1529(3) 0.42492(15) 0.46957(11) 0.0296(4) Uani d . 1 . . C
C3B -0.0964(3) 0.43001(16) 0.38583(12) 0.0329(4) Uani d . 1 . . C
C4B 0.0157(3) 0.33650(16) 0.34918(11) 0.0327(4) Uani d . 1 . . C
C5B 0.1868(3) 0.14244(18) 0.37842(13) 0.0398(5) Uani d . 1 . . C
C6B 0.2436(4) 0.05414(18) 0.43562(14) 0.0459(5) Uani d . 1 . . C
C7B 0.1836(3) 0.05913(17) 0.52097(13) 0.0412(5) Uani d . 1 . . C
C8B 0.0674(3) 0.15104(17) 0.54966(12) 0.0381(5) Uani d . 1 . . C
C9B 0.0140(3) 0.24024(15) 0.49064(12) 0.0317(4) Uani d . 1 . . C
C10B 0.0706(3) 0.23944(16) 0.40522(12) 0.0326(4) Uani d . 1 . . C
C11B -0.2695(3) 0.50961(15) 0.51737(11) 0.0296(4) Uani d . 1 . . C
C12B -0.3530(3) 0.61288(16) 0.47884(12) 0.0330(4) Uani d . 1 . . C
C13B -0.4634(3) 0.68930(15) 0.52646(12) 0.0336(4) Uani d . 1 . . C
C14B -0.4939(3) 0.66486(16) 0.61371(12) 0.0338(4) Uani d . 1 . . C
C15B -0.4120(3) 0.56374(17) 0.65243(12) 0.0359(4) Uani d . 1 . . C
C16B -0.3012(3) 0.48705(16) 0.60461(12) 0.0343(4) Uani d . 1 . . C
C17B -0.6391(4) 0.7295(2) 0.74249(15) 0.0500(6) Uani d . 1 . . C
H2O3 -0.068(5) 0.519(3) 0.292(2) 0.072(10) Uiso d . 1 . . H
H2O5 0.197(5) 0.205(3) 0.271(2) 0.073(10) Uiso d . 1 . . H
H2O7 0.200(5) -0.022(3) 0.624(2) 0.082(11) Uiso d . 1 . . H
H13B -0.603(5) 0.830(3) 0.529(2) 0.080(10) Uiso d . 1 . . H
H6B 0.329(4) -0.009(2) 0.4192(17) 0.051(7) Uiso d . 1 . . H
H8B 0.027(3) 0.153(2) 0.6107(17) 0.045(7) Uiso d . 1 . . H
H12B -0.341(3) 0.632(2) 0.4208(16) 0.043(6) Uiso d . 1 . . H
H15B -0.427(3) 0.5434(18) 0.7155(14) 0.032(5) Uiso d . 1 . . H
H16B -0.243(3) 0.419(2) 0.6300(15) 0.038(6) Uiso d . 1 . . H
H17D -0.521(5) 0.715(3) 0.771(2) 0.076(10) Uiso d . 1 . . H
H17E -0.705(4) 0.663(3) 0.758(2) 0.071(9) Uiso d . 1 . . H
H17F -0.714(4) 0.794(3) 0.7582(19) 0.063(8) Uiso d . 1 . . H
O1W 0.5349(4) 0.0750(2) 0.14422(13) 0.0735(6) Uani d D 1 . . O
H1W1 0.442(8) 0.039(6) 0.151(4) 0.23(4) Uiso d D 1 . . H
H2W1 0.539(10) 0.095(6) 0.195(2) 0.22(3) Uiso d D 1 . . H
O2W 0.1070(5) -0.0023(2) 0.74118(15) 0.0798(8) Uani d . 1 . . O
H1W2 0.104(8) 0.061(5) 0.763(4) 0.15(2) Uiso d . 1 . . H
H2W2 0.018(8) -0.023(5) 0.763(4) 0.15(2) Uiso d . 1 . . H

loop_
_atom_site_aniso_label
_atom_site_aniso_U_11
_atom_site_aniso_U_22
_atom_site_aniso_U_33
_atom_site_aniso_U_12
_atom_site_aniso_U_13
_atom_site_aniso_U_23
O1A 0.0443(8) 0.0215(6) 0.0239(6) 0.0049(5) 0.0025(5) 0.0007(5)
O3A 0.0629(10) 0.0315(7) 0.0274(7) 0.0096(7) 0.0083(7) 0.0082(6)
O4A 0.0585(9) 0.0361(7) 0.0236(6) 0.0000(7) 0.0043(6) 0.0012(5)
O5A 0.0701(11) 0.0356(8) 0.0276(7) 0.0046(7) 0.0061(7) -0.0065(6)
O7A 0.0716(11) 0.0263(7) 0.0354(8) 0.0118(7) -0.0003(7) 0.0027(6)
O13A 0.0667(11) 0.0289(7) 0.0334(8) 0.0154(7) 0.0004(7) 0.0033(6)
O14A 0.0818(12) 0.0334(8) 0.0342(8) 0.0169(8) 0.0032(8) -0.0059(6)
C2A 0.0325(9) 0.0212(8) 0.0264(8) -0.0011(7) 0.0004(7) 0.0025(6)
C3A 0.0353(9) 0.0253(8) 0.0267(8) 0.0005(7) 0.0004(7) 0.0037(7)
C4A 0.0350(9) 0.0296(9) 0.0232(8) -0.0042(7) 0.0010(7) 0.0006(7)
C5A 0.0415(10) 0.0275(9) 0.0281(9) -0.0021(8) 0.0036(7) -0.0044(7)
C6A 0.0463(11) 0.0262(9) 0.0341(10) 0.0023(8) 0.0036(8) -0.0059(7)
C7A 0.0423(10) 0.0238(9) 0.0318(9) 0.0014(8) -0.0007(8) 0.0024(7)
C8A 0.0455(11) 0.0279(9) 0.0255(9) 0.0022(8) 0.0019(8) 0.0008(7)
C9A 0.0335(9) 0.0210(8) 0.0269(8) 0.0005(7) 0.0032(7) -0.0024(6)
C10A 0.0355(9) 0.0240(8) 0.0247(8) -0.0015(7) 0.0016(7) -0.0014(6)
C11A 0.0314(9) 0.0216(8) 0.0279(8) -0.0010(7) 0.0005(7) -0.0008(6)
C12A 0.0376(10) 0.0243(8) 0.0262(9) 0.0014(7) -0.0008(7) 0.0011(7)
C13A 0.0396(10) 0.0237(8) 0.0316(9) 0.0022(7) -0.0025(8) 0.0027(7)
C14A 0.0457(11) 0.0260(9) 0.0307(9) 0.0040(8) 0.0016(8) -0.0031(7)
C15A 0.0542(13) 0.0303(10) 0.0267(9) 0.0016(9) 0.0009(8) -0.0008(7)
C16A 0.0446(11) 0.0235(8) 0.0275(9) 0.0033(8) -0.0013(8) 0.0044(7)
C17A 0.135(3) 0.0486(16) 0.0341(12) 0.0208(19) 0.0087(16) -0.0112(11)
O1B 0.0438(8) 0.0270(6) 0.0261(6) 0.0033(6) 0.0053(5) 0.0014(5)
O3B 0.0595(10) 0.0411(8) 0.0297(7) 0.0059(7) 0.0087(7) 0.0094(6)
O4B 0.0647(10) 0.0452(9) 0.0236(7) -0.0095(7) 0.0074(6) 0.0006(6)
O5B 0.0838(13) 0.0483(10) 0.0307(8) 0.0024(9) 0.0138(8) -0.0092(7)
O7B 0.0850(13) 0.0359(8) 0.0375(9) 0.0191(8) 0.0050(9) 0.0013(7)
O13B 0.0691(11) 0.0299(8) 0.0367(8) 0.0100(7) -0.0012(7) 0.0033(6)
O14B 0.0618(10) 0.0333(8) 0.0352(8) 0.0076(7) 0.0061(7) -0.0013(6)
C2B 0.0335(9) 0.0272(9) 0.0266(8) -0.0050(7) -0.0018(7) 0.0026(7)
C3B 0.0381(10) 0.0319(9) 0.0268(9) -0.0062(8) -0.0012(7) 0.0037(7)
C4B 0.0385(10) 0.0353(10) 0.0245(8) -0.0090(8) 0.0006(7) -0.0018(7)
C5B 0.0506(12) 0.0369(10) 0.0304(9) -0.0054(9) 0.0060(8) -0.0088(8)
C6B 0.0589(14) 0.0343(11) 0.0373(11) 0.0066(10) 0.0065(10) -0.0085(9)
C7B 0.0535(13) 0.0300(10) 0.0339(10) 0.0032(9) 0.0011(9) -0.0005(8)
C8B 0.0492(12) 0.0311(10) 0.0275(9) 0.0034(8) 0.0047(8) 0.0003(7)
C9B 0.0365(10) 0.0287(9) 0.0274(9) -0.0026(7) 0.0030(7) -0.0024(7)
C10B 0.0389(10) 0.0314(9) 0.0271(9) -0.0067(8) 0.0031(7) -0.0035(7)
C11B 0.0305(9) 0.0284(9) 0.0286(9) -0.0040(7) -0.0006(7) -0.0005(7)
C12B 0.0402(10) 0.0305(9) 0.0259(9) -0.0039(8) -0.0023(7) 0.0013(7)
C13B 0.0404(10) 0.0272(9) 0.0305(9) -0.0025(8) -0.0046(8) 0.0028(7)
C14B 0.0367(10) 0.0294(9) 0.0334(9) -0.0036(8) 0.0011(8) -0.0027(7)
C15B 0.0423(11) 0.0348(10) 0.0276(9) -0.0036(8) 0.0001(8) 0.0010(7)
C16B 0.0406(10) 0.0281(9) 0.0300(9) -0.0013(8) -0.0010(8) 0.0041(7)
C17B 0.0623(16) 0.0436(13) 0.0357(11) 0.0061(12) 0.0090(11) -0.0059(9)
O1W 0.0797(15) 0.0896(16) 0.0472(11) -0.0077(13) 0.0052(10) -0.0126(11)
O2W 0.117(2) 0.0456(11) 0.0636(13) 0.0013(12) 0.0317(13) -0.0006(10)

loop_
_atom_type_symbol
_atom_type_description
_atom_type_scat_dispersion_real
_atom_type_scat_dispersion_imag
_atom_type_scat_source
C C 0.0033 0.0016 'International Tables Vol C Tables 4.2.6.8 and 6.1.1.4'
H H 0.0000 0.0000 'International Tables Vol C Tables 4.2.6.8 and 6.1.1.4'
O O 0.0106 0.0060 'International Tables Vol C Tables 4.2.6.8 and 6.1.1.4'

loop_
_geom_angle_atom_site_label_1
_geom_angle_atom_site_label_2
_geom_angle_atom_site_label_3
_geom_angle
C9A O1A C2A 121.58(14)
C3A O3A H1O3 109(2)
C5A O5A H1O5 104.4(19)
C7A O7A H1O7 108(2)
C13A O13A H13A 114(2)
C14A O14A C17A 117.55(18)
C3A C2A O1A 119.91(15)
C3A C2A C11A 128.33(16)
O1A C2A C11A 111.75(14)
O3A C3A C2A 120.93(16)
O3A C3A C4A 117.58(16)
C2A C3A C4A 121.47(16)
O4A C4A C10A 122.80(16)
O4A C4A C3A 120.76(17)
C10A C4A C3A 116.44(15)
O5A C5A C6A 119.95(17)
O5A C5A C10A 119.52(17)
C6A C5A C10A 120.52(17)
C5A C6A C7A 119.18(17)
C5A C6A H6A 119.0(16)
C7A C6A H6A 121.8(16)
O7A C7A C8A 116.64(17)
O7A C7A C6A 121.40(17)
C8A C7A C6A 121.96(17)
C7A C8A C9A 117.97(17)
C7A C8A H8A 122.6(15)
C9A C8A H8A 119.4(15)
O1A C9A C8A 116.92(16)
O1A C9A C10A 120.84(15)
C8A C9A C10A 122.23(16)
C9A C10A C5A 118.12(16)
C9A C10A C4A 119.63(16)
C5A C10A C4A 122.21(16)
C16A C11A C12A 117.86(16)
C16A C11A C2A 119.47(16)
C12A C11A C2A 122.66(16)
C13A C12A C11A 120.65(17)
C13A C12A H12A 116.6(15)
C11A C12A H12A 122.8(15)
O13A C13A C12A 123.04(17)
O13A C13A C14A 116.33(17)
C12A C13A C14A 120.63(17)
O14A C14A C15A 125.24(18)
O14A C14A C13A 115.54(17)
C15A C14A C13A 119.20(17)
C16A C15A C14A 120.09(18)
C16A C15A H15A 117.5(16)
C14A C15A H15A 122.4(16)
C15A C16A C11A 121.55(17)
C15A C16A H16A 118.5(16)
C11A C16A H16A 119.8(16)
O14A C17A H17A 110(2)
O14A C17A H17B 104(2)
H17A C17A H17B 107(3)
O14A C17A H17C 114(3)
H17A C17A H17C 107(3)
H17B C17A H17C 115(3)
C9B O1B C2B 122.03(14)
C3B O3B H2O3 106(2)
C5B O5B H2O5 104(2)
C7B O7B H2O7 110(2)
C13B O13B H13B 107(2)
C14B O14B C17B 117.57(17)
C3B C2B O1B 119.58(16)
C3B C2B C11B 129.27(17)
O1B C2B C11B 111.15(15)
O3B C3B C2B 121.00(18)
O3B C3B C4B 117.61(16)
C2B C3B C4B 121.38(17)
O4B C4B C10B 122.37(18)
O4B C4B C3B 120.81(18)
C10B C4B C3B 116.82(16)
O5B C5B C6B 119.98(19)
O5B C5B C10B 119.55(19)
C6B C5B C10B 120.47(18)
C5B C6B C7B 119.54(19)
C5B C6B H6B 121.2(16)
C7B C6B H6B 119.1(16)
O7B C7B C8B 121.65(19)
O7B C7B C6B 116.35(18)
C8B C7B C6B 122.00(19)
C7B C8B C9B 117.38(18)
C7B C8B H8B 120.5(15)
C9B C8B H8B 122.1(15)
O1B C9B C8B 116.39(16)
O1B C9B C10B 120.87(17)
C8B C9B C10B 122.75(17)
C9B C10B C5B 117.84(18)
C9B C10B C4B 119.23(17)
C5B C10B C4B 122.89(17)
C16B C11B C12B 118.48(17)
C16B C11B C2B 119.01(16)
C12B C11B C2B 122.51(16)
C13B C12B C11B 120.28(17)
C13B C12B H12B 116.9(15)
C11B C12B H12B 122.8(15)
O13B C13B C12B 119.27(17)
O13B C13B C14B 120.39(17)
C12B C13B C14B 120.33(17)
O14B C14B C15B 125.47(18)
O14B C14B C13B 114.57(17)
C15B C14B C13B 119.96(17)
C16B C15B C14B 119.70(18)
C16B C15B H15B 117.6(13)
C14B C15B H15B 122.7(13)
C15B C16B C11B 121.26(18)
C15B C16B H16B 120.8(14)
C11B C16B H16B 117.9(14)
O14B C17B H17D 110.1(19)
O14B C17B H17E 111.2(18)
H17D C17B H17E 110(3)
O14B C17B H17F 105.3(19)
H17D C17B H17F 110(3)
H17E C17B H17F 111(2)
H1W1 O1W H2W1 102(3)
H1W2 O2W H2W2 104(5)

loop_
_geom_bond_atom_site_label_1
_geom_bond_atom_site_label_2
_geom_bond_site_symmetry_2
_geom_bond_distance
_geom_bond_publ_flag
O1A C9A . 1.364(2) yes
O1A C2A . 1.374(2) yes
O3A C3A . 1.356(2) yes
O3A H1O3 . 0.89(4) ?
O4A C4A . 1.262(2) yes
O5A C5A . 1.359(2) yes
O5A H1O5 . 0.95(3) ?
O7A C7A . 1.363(2) yes
O7A H1O7 . 0.84(3) ?
O13A C13A . 1.371(2) yes
O13A H13A . 0.80(3) ?
O14A C14A . 1.365(2) yes
O14A C17A . 1.420(3) yes
C2A C3A . 1.369(2) ?
C2A C11A . 1.468(2) ?
C3A C4A . 1.443(3) ?
C4A C10A . 1.438(2) ?
C5A C6A . 1.377(3) ?
C5A C10A . 1.417(2) ?
C6A C7A . 1.400(3) ?
C6A H6A . 0.95(3) ?
C7A C8A . 1.384(3) ?
C8A C9A . 1.386(3) ?
C8A H8A . 0.95(3) ?
C9A C10A . 1.395(2) ?
C11A C16A . 1.397(3) ?
C11A C12A . 1.410(2) ?
C12A C13A . 1.377(3) ?
C12A H12A . 0.93(2) ?
C13A C14A . 1.402(3) ?
C14A C15A . 1.387(3) ?
C15A C16A . 1.383(3) ?
C15A H15A . 0.99(3) ?
C16A H16A . 0.93(3) ?
C17A H17A . 1.02(4) ?
C17A H17B . 0.97(4) ?
C17A H17C . 0.96(5) ?
O1B C9B . 1.358(2) yes
O1B C2B . 1.367(2) yes
O3B C3B . 1.360(2) yes
O3B H2O3 . 0.85(3) ?
O4B C4B . 1.268(2) yes
O5B C5B . 1.361(2) yes
O5B H2O5 . 0.90(3) ?
O7B C7B . 1.357(3) yes
O7B H2O7 . 0.85(4) ?
O13B C13B . 1.366(2) yes
O13B H13B . 0.91(4) ?
O14B C14B . 1.368(2) yes
O14B C17B . 1.419(3) yes
C2B C3B . 1.367(3) ?
C2B C11B . 1.464(2) ?
C3B C4B . 1.439(3) ?
C4B C10B . 1.432(3) ?
C5B C6B . 1.368(3) ?
C5B C10B . 1.420(3) ?
C6B C7B . 1.402(3) ?
C6B H6B . 0.95(3) ?
C7B C8B . 1.383(3) ?
C8B C9B . 1.389(3) ?
C8B H8B . 1.00(3) ?
C9B C10B . 1.394(2) ?
C11B C16B . 1.399(3) ?
C11B C12B . 1.407(3) ?
C12B C13B . 1.377(3) ?
C12B H12B . 0.93(3) ?
C13B C14B . 1.402(3) ?
C14B C15B . 1.384(3) ?
C15B C16B . 1.382(3) ?
C15B H15B . 1.01(2) ?
C16B H16B . 0.94(2) ?
C17B H17D . 0.99(3) ?
C17B H17E . 1.05(3) ?
C17B H17F . 0.93(3) ?
O1W H1W1 . 0.89(2) ?
O1W H2W1 . 0.87(2) ?
O2W H1W2 . 0.89(6) ?
O2W H2W2 . 0.80(6) ?

loop_
_geom_hbond_atom_site_label_D
_geom_hbond_atom_site_label_H
_geom_hbond_atom_site_label_A
_geom_hbond_site_symmetry_A
_geom_hbond_distance_DH
_geom_hbond_distance_HA
_geom_hbond_distance_DA
_geom_hbond_angle_DHA
_geom_hbond_publ_flag
O3A H1O3 O4A 1_555 0.89(3) 2.31(4) 2.718(2) 108(3) no
O5A H1O5 O4A 1_555 0.95(4) 1.72(4) 2.603(2) 153(3) yes
C12A H12A O3A 1_555 0.93(3) 2.25(2) 2.847(2) 122(2) yes
C16A H16A O1A 1_555 0.93(2) 2.32(2) 2.667(2) 101(2) no
O3B H2O3 O4B 1_555 0.86(3) 2.28(4) 2.721(2) 112(3) no
O5B H2O5 O4B 1_555 0.90(4) 1.79(4) 2.617(3) 154(3) yes
C12B H12B O3B 1_555 0.93(3) 2.26(2) 2.870(3) 122(2) yes
C16B H16B O1B 1_555 0.93(2) 2.25(2) 2.637(2) 104(2) no
O13B H13B O14B 1_555 0.91(3) 2.14(3) 2.663(2) 116(3) yes
O13A H13A O1W 1_555 0.81(3) 1.91(3) 2.712(3) 173(3) yes
O7B H2O7 O2W 1_555 0.85(3) 1.96(3) 2.812(3) 177(4) yes
O3B H2O3 O4A 1_555 0.86(3) 2.01(3) 2.768(2) 147(3) yes
O3A H1O3 O4B 1_555 0.89(3) 1.88(3) 2.676(2) 147(3) yes
O7A H1O7 O13A 1_465 0.84(3) 2.03(3) 2.866(2) 174(3) yes
O13B H13B O7B 1_465 0.91(3) 2.03(4) 2.878(2) 154(3) yes
O1W H1W1 O7A 2_565 0.89(6) 2.28(6) 3.035(4) 143(6) yes
O2W H1W2 O5A 2_566 0.89(6) 1.98(6) 2.876(3) 176(6) yes
O2W H2W2 O7A 1_546 0.80(6) 2.38(6) 3.066(3) 143(6) yes

loop_
_geom_torsion_atom_site_label_1
_geom_torsion_atom_site_label_2
_geom_torsion_atom_site_label_3
_geom_torsion_atom_site_label_4
_geom_torsion
_geom_torsion_publ_flag
C9A O1A C2A C3A -0.4(3) ?
C9A O1A C2A C11A 178.77(16) ?
O1A C2A C3A O3A 179.22(17) ?
C11A C2A C3A O3A 0.2(3) ?
O1A C2A C3A C4A -2.4(3) ?
C11A C2A C3A C4A 178.56(19) ?
O3A C3A C4A O4A -0.4(3) ?
C2A C3A C4A O4A -178.83(19) ?
O3A C3A C4A C10A -179.48(18) ?
C2A C3A C4A C10A 2.1(3) ?
O5A C5A C6A C7A -179.2(2) ?
C10A C5A C6A C7A 0.3(3) ?
C5A C6A C7A O7A 178.4(2) ?
C5A C6A C7A C8A -0.7(3) ?
O7A C7A C8A C9A -179.40(19) ?
C6A C7A C8A C9A -0.3(3) ?
C2A O1A C9A C8A -175.92(18) ?
C2A O1A C9A C10A 3.5(3) ?
C7A C8A C9A O1A -178.93(18) ?
C7A C8A C9A C10A 1.7(3) ?
O1A C9A C10A C5A 178.62(18) ?
C8A C9A C10A C5A -2.0(3) ?
O1A C9A C10A C4A -3.7(3) ?
C8A C9A C10A C4A 175.70(19) ?
O5A C5A C10A C9A -179.50(19) ?
C6A C5A C10A C9A 1.0(3) ?
O5A C5A C10A C4A 2.8(3) ?
C6A C5A C10A C4A -176.69(19) ?
O4A C4A C10A C9A -178.13(19) ?
C3A C4A C10A C9A 0.9(3) ?
O4A C4A C10A C5A -0.5(3) ?
C3A C4A C10A C5A 178.52(18) ?
C3A C2A C11A C16A 173.8(2) ?
O1A C2A C11A C16A -5.3(3) yes
C3A C2A C11A C12A -5.5(3) yes
O1A C2A C11A C12A 175.39(17) ?
C16A C11A C12A C13A -1.0(3) ?
C2A C11A C12A C13A 178.37(18) ?
C11A C12A C13A O13A -179.32(19) ?
C11A C12A C13A C14A 0.7(3) ?
C17A O14A C14A C15A -2.1(4) yes
C17A O14A C14A C13A 176.6(3) ?
O13A C13A C14A O14A 1.0(3) ?
C12A C13A C14A O14A -179.1(2) ?
O13A C13A C14A C15A 179.7(2) ?
C12A C13A C14A C15A -0.3(3) ?
O14A C14A C15A C16A 178.8(2) ?
C13A C14A C15A C16A 0.1(3) ?
C14A C15A C16A C11A -0.4(4) ?
C12A C11A C16A C15A 0.8(3) ?
C2A C11A C16A C15A -178.6(2) ?
C9B O1B C2B C3B 0.8(3) ?
C9B O1B C2B C11B -178.89(17) ?
O1B C2B C3B O3B -179.46(18) ?
C11B C2B C3B O3B 0.2(3) ?
O1B C2B C3B C4B 1.9(3) ?
C11B C2B C3B C4B -178.51(19) ?
O3B C3B C4B O4B -0.7(3) ?
C2B C3B C4B O4B 178.0(2) ?
O3B C3B C4B C10B 179.08(18) ?
C2B C3B C4B C10B -2.2(3) ?
O5B C5B C6B C7B -178.4(2) ?
C10B C5B C6B C7B 1.2(4) ?
C5B C6B C7B O7B -180.0(2) ?
C5B C6B C7B C8B 0.1(4) ?
O7B C7B C8B C9B 179.0(2) ?
C6B C7B C8B C9B -1.1(4) ?
C2B O1B C9B C8B 176.86(19) ?
C2B O1B C9B C10B -3.1(3) ?
C7B C8B C9B O1B -179.1(2) ?
C7B C8B C9B C10B 0.8(3) ?
O1B C9B C10B C5B -179.68(18) ?
C8B C9B C10B C5B 0.4(3) ?
O1B C9B C10B C4B 2.6(3) ?
C8B C9B C10B C4B -177.3(2) ?
O5B C5B C10B C9B 178.2(2) ?
C6B C5B C10B C9B -1.4(3) ?
O5B C5B C10B C4B -4.1(3) ?
C6B C5B C10B C4B 176.2(2) ?
O4B C4B C10B C9B 179.8(2) ?
C3B C4B C10B C9B 0.0(3) ?
O4B C4B C10B C5B 2.2(3) ?
C3B C4B C10B C5B -177.63(19) ?
C3B C2B C11B C16B -176.6(2) ?
O1B C2B C11B C16B 3.0(3) yes
C3B C2B C11B C12B 4.0(3) yes
O1B C2B C11B C12B -176.31(17) ?
C16B C11B C12B C13B -0.1(3) ?
C2B C11B C12B C13B 179.21(19) ?
C11B C12B C13B O13B -179.32(19) ?
C11B C12B C13B C14B -0.1(3) ?
C17B O14B C14B C15B 2.1(3) yes
C17B O14B C14B C13B -178.0(2) ?
O13B C13B C14B O14B -0.3(3) ?
C12B C13B C14B O14B -179.53(19) ?
O13B C13B C14B C15B 179.6(2) ?
C12B C13B C14B C15B 0.4(3) ?
O14B C14B C15B C16B 179.5(2) ?
C13B C14B C15B C16B -0.4(3) ?
C14B C15B C16B C11B 0.1(3) ?
C12B C11B C16B C15B 0.1(3) ?
C2B C11B C16B C15B -179.23(19) ?

loop_
_cod_related_entry_id
_cod_related_entry_database
_cod_related_entry_code
1 ChemSpider 30652232
